data_7221676
loop_
_publ_author_name
'Reddy, Dinesh S.'
'Hosamani, Kallappa M.'
'Devarajegowda, Hirihalli C.'
'Kurjogi, Mahantesh M.'

_publ_section_title
;
 A facile synthesis and evaluation of new biomolecule-based
 coumarin--thiazoline hybrids as potent anti-tubercular agents with
 cytotoxicity, DNA cleavage and X-ray studies
;
_journal_issue 79
_journal_name_full 'RSC Adv.'
_journal_page_first 64566
_journal_paper_doi 10.1039/C5RA09508E
_journal_volume 5
_journal_year 2015
_chemical_formula_moiety 'C14 H13 N O2 S2'
_chemical_formula_sum 'C14 H13 N O2 S2'
_chemical_formula_weight 291.37
_chemical_melting_point 440
_chemical_name_systematic
;
4-[(4,5-dihydro-1,3-thiazol-2-ylthio)methyl]
-6-methyl-2<i>H</i>-chromen-2-one
;
_space_group_crystal_system triclinic
_space_group_IT_number 2
_space_group_name_Hall '-P 1'
_space_group_name_H-M_alt 'P -1'
_symmetry_space_group_name_Hall '-P 1'
_symmetry_space_group_name_H-M 'P -1'
_atom_sites_solution_hydrogens geom
_atom_sites_solution_primary direct
_atom_sites_solution_secondary difmap
_audit_creation_method SHELXL-2014/7
_audit_update_record
;
2015-06-23 deposited with the CCDC.
2015-07-28 downloaded from the CCDC.
;
_cell_angle_alpha 99.1900(10)
_cell_angle_beta 92.5250(10)
_cell_angle_gamma 96.4970(10)
_cell_formula_units_Z 2
_cell_length_a 7.93370(10)
_cell_length_b 8.09230(10)
_cell_length_c 10.7299(2)
_cell_measurement_reflns_used 2376
_cell_measurement_temperature 296(2)
_cell_measurement_theta_max 24.994
_cell_measurement_theta_min 1.926
_cell_volume 674.313(18)
_computing_cell_refinement 'SAINT (Bruker, 2001)'
_computing_data_collection 'SMART (Bruker, 2001)'
_computing_data_reduction SAINT
_computing_molecular_graphics 'ORTEP-3 (Farrugia, 1997)'
_computing_publication_material SHELXL-2014/7
_computing_structure_refinement 'SHELXL-2014/7 (Sheldrick, 2014)'
_computing_structure_solution 'SHELXL-2014/7 (Sheldrick, 2014)'
_diffrn_ambient_temperature 296(2)
_diffrn_measured_fraction_theta_full 0.996
_diffrn_measured_fraction_theta_max 0.996
_diffrn_measurement_device_type 'Bruker SMART CCD area-detector'
_diffrn_measurement_method '\w and \f scans'
_diffrn_radiation_monochromator graphite
_diffrn_radiation_source 'fine-focus sealed tube'
_diffrn_radiation_type MoK\a
_diffrn_radiation_wavelength 0.71073
_diffrn_reflns_av_R_equivalents 0.0200
_diffrn_reflns_av_unetI/netI 0.0183
_diffrn_reflns_laue_measured_fraction_full 0.996
_diffrn_reflns_laue_measured_fraction_max 0.996
_diffrn_reflns_limit_h_max 9
_diffrn_reflns_limit_h_min -9
_diffrn_reflns_limit_k_max 9
_diffrn_reflns_limit_k_min -9
_diffrn_reflns_limit_l_max 12
_diffrn_reflns_limit_l_min -12
_diffrn_reflns_number 10734
_diffrn_reflns_point_group_measured_fraction_full 0.996
_diffrn_reflns_point_group_measured_fraction_max 0.996
_diffrn_reflns_theta_full 24.994
_diffrn_reflns_theta_max 24.994
_diffrn_reflns_theta_min 1.926
_exptl_absorpt_coefficient_mu 0.391
_exptl_absorpt_correction_T_max 1.0000
_exptl_absorpt_correction_T_min 0.7700
_exptl_absorpt_correction_type psi-scan
_exptl_absorpt_process_details 'SADABS (Sheldrick, 2007)'
_exptl_crystal_colour colourless
_exptl_crystal_density_diffrn 1.435
_exptl_crystal_description Plate
_exptl_crystal_F_000 304
_exptl_crystal_size_max 0.24
_exptl_crystal_size_mid 0.20
_exptl_crystal_size_min 0.12
_refine_diff_density_max 0.355
_refine_diff_density_min -0.237
_refine_diff_density_rms 0.056
_refine_ls_extinction_method none
_refine_ls_goodness_of_fit_ref 1.063
_refine_ls_hydrogen_treatment constr
_refine_ls_matrix_type full
_refine_ls_number_parameters 172
_refine_ls_number_reflns 2376
_refine_ls_number_restraints 0
_refine_ls_restrained_S_all 1.063
_refine_ls_R_factor_all 0.0414
_refine_ls_R_factor_gt 0.0379
_refine_ls_shift/su_max 0.001
_refine_ls_shift/su_mean 0.000
_refine_ls_structure_factor_coef Fsqd
_refine_ls_weighting_details 'w=1/[\s^2^(Fo^2^)+(0.0680P)^2^+0.2300P] where P=(Fo^2^+2Fc^2^)/3'
_refine_ls_weighting_scheme calc
_refine_ls_wR_factor_gt 0.1102
_refine_ls_wR_factor_ref 0.1135
_reflns_Friedel_coverage 0.000
_reflns_number_gt 2153
_reflns_number_total 2376
_reflns_threshold_expression 'I > 2\s(I)'
_cod_data_source_file c5ra09508e2.cif
_cod_data_source_block I
_cod_original_cell_volume 674.313(17)
_cod_database_code 7221676
_audit_block_doi 10.5517/ccz3q4x
_shelx_space_group_comment
;
The symmetry employed for this shelxl refinement is uniquely defined
by the following loop, which should always be used as a source of
symmetry information in preference to the above space-group names.
They are only intended as comments.
;

loop_
_space_group_symop_operation_xyz
'x, y, z'
'-x, -y, -z'

loop_
_atom_site_label
_atom_site_type_symbol
_atom_site_fract_x
_atom_site_fract_y
_atom_site_fract_z
_atom_site_U_iso_or_equiv
_atom_site_adp_type
_atom_site_occupancy
_atom_site_site_symmetry_order
_atom_site_calc_flag
_atom_site_refinement_flags_posn
_atom_site_refinement_flags_adp
S1 S 0.26050(8) 0.54985(7) 1.06939(5) 0.0591(2) Uani 1 1 d . .
S2 S 0.30427(6) 0.58968(6) 0.80172(5) 0.04882(19) Uani 1 1 d . .
O3 O -0.14765(15) 0.20784(17) 0.45602(13) 0.0449(3) Uani 1 1 d . .
O4 O -0.29455(17) 0.3557(2) 0.59226(15) 0.0559(4) Uani 1 1 d . .
N5 N 0.2522(2) 0.2937(2) 0.88498(16) 0.0493(4) Uani 1 1 d . .
C6 C -0.1550(2) 0.3230(2) 0.56297(19) 0.0426(4) Uani 1 1 d . .
C7 C 0.0036(2) 0.3970(2) 0.62975(18) 0.0414(4) Uani 1 1 d . .
H7 H 0.0009 0.4749 0.7032 0.050 Uiso 1 1 calc R U
C8 C 0.1552(2) 0.3592(2) 0.59139(17) 0.0365(4) Uani 1 1 d . .
C9 C 0.1604(2) 0.2350(2) 0.47888(17) 0.0360(4) Uani 1 1 d . .
C10 C 0.0060(2) 0.1618(2) 0.41534(18) 0.0390(4) Uani 1 1 d . .
C11 C 0.3096(2) 0.1788(2) 0.43036(18) 0.0398(4) Uani 1 1 d . .
H11 H 0.4142 0.2261 0.4705 0.048 Uiso 1 1 calc R U
C12 C 0.3053(2) 0.0559(2) 0.32527(19) 0.0438(4) Uani 1 1 d . .
C13 C 0.1465(3) -0.0138(2) 0.26608(19) 0.0485(5) Uani 1 1 d . .
H13 H 0.1416 -0.0976 0.1953 0.058 Uiso 1 1 calc R U
C14 C -0.0021(2) 0.0385(2) 0.30986(19) 0.0467(5) Uani 1 1 d . .
H14 H -0.1064 -0.0085 0.2690 0.056 Uiso 1 1 calc R U
C15 C 0.4663(3) -0.0044(3) 0.2763(2) 0.0585(5) Uani 1 1 d . .
H15A H 0.4390 -0.0898 0.2029 0.088 Uiso 1 1 calc R U
H15B H 0.5383 0.0886 0.2541 0.088 Uiso 1 1 calc R U
H15C H 0.5244 -0.0506 0.3407 0.088 Uiso 1 1 calc R U
C16 C 0.3211(2) 0.4416(3) 0.65983(18) 0.0435(4) Uani 1 1 d . .
H16A H 0.3863 0.4996 0.6019 0.052 Uiso 1 1 calc R U
H16B H 0.3849 0.3537 0.6816 0.052 Uiso 1 1 calc R U
C17 C 0.2680(2) 0.4518(2) 0.91029(18) 0.0424(4) Uani 1 1 d . .
C18 C 0.2395(4) 0.2195(3) 1.0003(2) 0.0672(6) Uani 1 1 d . .
H18A H 0.3462 0.1785 1.0201 0.081 Uiso 1 1 calc R U
H18B H 0.1512 0.1241 0.9866 0.081 Uiso 1 1 calc R U
C19 C 0.1994(4) 0.3456(3) 1.1098(2) 0.0681(6) Uani 1 1 d . .
H19A H 0.2625 0.3326 1.1864 0.082 Uiso 1 1 calc R U
H19B H 0.0790 0.3307 1.1233 0.082 Uiso 1 1 calc R U

loop_
_atom_site_aniso_label
_atom_site_aniso_U_11
_atom_site_aniso_U_22
_atom_site_aniso_U_33
_atom_site_aniso_U_23
_atom_site_aniso_U_13
_atom_site_aniso_U_12
S1 0.0747(4) 0.0539(3) 0.0440(3) -0.0047(2) -0.0002(3) 0.0071(3)
S2 0.0525(3) 0.0415(3) 0.0482(3) 0.0037(2) -0.0061(2) -0.0034(2)
O3 0.0310(6) 0.0511(8) 0.0503(8) 0.0084(6) -0.0028(5) -0.0024(5)
O4 0.0333(7) 0.0677(10) 0.0674(10) 0.0123(8) 0.0060(6) 0.0061(6)
N5 0.0570(10) 0.0448(9) 0.0431(9) 0.0031(7) -0.0017(7) 0.0008(7)
C6 0.0350(9) 0.0461(10) 0.0486(11) 0.0167(9) 0.0020(8) 0.0010(7)
C7 0.0371(9) 0.0452(10) 0.0412(10) 0.0078(8) 0.0004(7) 0.0021(7)
C8 0.0348(9) 0.0378(9) 0.0377(9) 0.0135(7) -0.0007(7) -0.0012(7)
C9 0.0345(9) 0.0347(9) 0.0392(9) 0.0123(7) -0.0012(7) -0.0014(7)
C10 0.0335(9) 0.0404(9) 0.0440(10) 0.0145(8) -0.0012(7) -0.0016(7)
C11 0.0352(9) 0.0390(9) 0.0453(10) 0.0120(8) 0.0004(7) -0.0004(7)
C12 0.0468(10) 0.0389(9) 0.0475(10) 0.0130(8) 0.0053(8) 0.0036(8)
C13 0.0578(12) 0.0392(10) 0.0455(11) 0.0032(8) 0.0004(9) 0.0001(8)
C14 0.0447(10) 0.0441(10) 0.0473(11) 0.0069(8) -0.0077(8) -0.0064(8)
C15 0.0557(12) 0.0528(12) 0.0671(14) 0.0054(10) 0.0123(10) 0.0101(9)
C16 0.0351(9) 0.0516(11) 0.0418(10) 0.0071(8) -0.0014(7) -0.0007(8)
C17 0.0341(9) 0.0471(11) 0.0418(10) -0.0008(8) -0.0052(7) 0.0018(7)
C18 0.0948(18) 0.0544(13) 0.0516(13) 0.0105(10) 0.0008(12) 0.0049(12)
C19 0.0813(16) 0.0700(15) 0.0529(13) 0.0103(12) 0.0098(12) 0.0064(12)

loop_
_atom_type_symbol
_atom_type_description
_atom_type_scat_dispersion_real
_atom_type_scat_dispersion_imag
_atom_type_scat_source
C C 0.0033 0.0016 'International Tables Vol C Tables 4.2.6.8 and 6.1.1.4'
H H 0.0000 0.0000 'International Tables Vol C Tables 4.2.6.8 and 6.1.1.4'
N N 0.0061 0.0033 'International Tables Vol C Tables 4.2.6.8 and 6.1.1.4'
O O 0.0106 0.0060 'International Tables Vol C Tables 4.2.6.8 and 6.1.1.4'
S S 0.1246 0.1234 'International Tables Vol C Tables 4.2.6.8 and 6.1.1.4'

loop_
_geom_angle_atom_site_label_1
_geom_angle_atom_site_label_2
_geom_angle_atom_site_label_3
_geom_angle
C17 S1 C19 88.60(10)
C17 S2 C16 100.45(9)
C6 O3 C10 121.25(14)
C17 N5 C18 110.88(18)
O4 C6 O3 117.07(17)
O4 C6 C7 125.67(19)
O3 C6 C7 117.25(16)
C8 C7 C6 123.26(18)
C8 C7 H7 118.4
C6 C7 H7 118.4
C7 C8 C9 118.68(16)
C7 C8 C16 122.83(17)
C9 C8 C16 118.48(15)
C10 C9 C11 117.30(17)
C10 C9 C8 117.85(16)
C11 C9 C8 124.83(16)
C14 C10 O3 116.32(15)
C14 C10 C9 122.02(17)
O3 C10 C9 121.66(17)
C12 C11 C9 121.94(17)
C12 C11 H11 119.0
C9 C11 H11 119.0
C11 C12 C13 118.16(18)
C11 C12 C15 121.04(18)
C13 C12 C15 120.79(19)
C14 C13 C12 121.72(18)
C14 C13 H13 119.1
C12 C13 H13 119.1
C13 C14 C10 118.86(17)
C13 C14 H14 120.6
C10 C14 H14 120.6
C12 C15 H15A 109.5
C12 C15 H15B 109.5
H15A C15 H15B 109.5
C12 C15 H15C 109.5
H15A C15 H15C 109.5
H15B C15 H15C 109.5
C8 C16 S2 115.89(13)
C8 C16 H16A 108.3
S2 C16 H16A 108.3
C8 C16 H16B 108.3
S2 C16 H16B 108.3
H16A C16 H16B 107.4
N5 C17 S2 125.75(16)
N5 C17 S1 118.99(16)
S2 C17 S1 115.23(11)
N5 C18 C19 111.30(19)
N5 C18 H18A 109.4
C19 C18 H18A 109.4
N5 C18 H18B 109.4
C19 C18 H18B 109.4
H18A C18 H18B 108.0
C18 C19 S1 106.35(17)
C18 C19 H19A 110.5
S1 C19 H19A 110.5
C18 C19 H19B 110.5
S1 C19 H19B 110.5
H19A C19 H19B 108.6

loop_
_geom_bond_atom_site_label_1
_geom_bond_atom_site_label_2
_geom_bond_distance
S1 C17 1.7705(19)
S1 C19 1.795(3)
S2 C17 1.749(2)
S2 C16 1.801(2)
O3 C6 1.366(2)
O3 C10 1.383(2)
O4 C6 1.210(2)
N5 C17 1.255(3)
N5 C18 1.462(3)
C6 C7 1.438(3)
C7 C8 1.340(3)
C7 H7 0.9300
C8 C9 1.448(3)
C8 C16 1.509(2)
C9 C10 1.396(2)
C9 C11 1.407(3)
C10 C14 1.378(3)
C11 C12 1.376(3)
C11 H11 0.9300
C12 C13 1.401(3)
C12 C15 1.505(3)
C13 C14 1.374(3)
C13 H13 0.9300
C14 H14 0.9300
C15 H15A 0.9600
C15 H15B 0.9600
C15 H15C 0.9600
C16 H16A 0.9700
C16 H16B 0.9700
C18 C19 1.498(3)
C18 H18A 0.9700
C18 H18B 0.9700
C19 H19A 0.9700
C19 H19B 0.9700

loop_
_geom_torsion_atom_site_label_1
_geom_torsion_atom_site_label_2
_geom_torsion_atom_site_label_3
_geom_torsion_atom_site_label_4
_geom_torsion
C10 O3 C6 O4 -179.68(16)
C10 O3 C6 C7 1.4(2)
O4 C6 C7 C8 -178.29(18)
O3 C6 C7 C8 0.5(3)
C6 C7 C8 C9 -1.5(3)
C6 C7 C8 C16 178.01(16)
C7 C8 C9 C10 0.6(2)
C16 C8 C9 C10 -178.96(15)
C7 C8 C9 C11 -177.64(16)
C16 C8 C9 C11 2.8(2)
C6 O3 C10 C14 176.89(16)
C6 O3 C10 C9 -2.3(2)
C11 C9 C10 C14 0.5(3)
C8 C9 C10 C14 -177.85(16)
C11 C9 C10 O3 179.65(15)
C8 C9 C10 O3 1.3(2)
C10 C9 C11 C12 -0.5(3)
C8 C9 C11 C12 177.70(16)
C9 C11 C12 C13 0.0(3)
C9 C11 C12 C15 -178.95(17)
C11 C12 C13 C14 0.5(3)
C15 C12 C13 C14 179.47(19)
C12 C13 C14 C10 -0.5(3)
O3 C10 C14 C13 -179.20(16)
C9 C10 C14 C13 0.0(3)
C7 C8 C16 S2 2.4(2)
C9 C8 C16 S2 -178.07(12)
C17 S2 C16 C8 81.62(15)
C18 N5 C17 S2 174.54(16)
C18 N5 C17 S1 -3.3(2)
C16 S2 C17 N5 -2.85(19)
C16 S2 C17 S1 175.08(10)
C19 S1 C17 N5 -8.03(18)
C19 S1 C17 S2 173.89(13)
C17 N5 C18 C19 16.1(3)
N5 C18 C19 S1 -20.9(3)
C17 S1 C19 C18 15.64(19)
